data_7203106
loop_
_publ_author_name
'Karmakar, Tapan K.'
'Arom\'i, Guillem'
'Ghosh, Barindra K.'
'Usman, A.'
'Fun, Hoong-Kun'
'Mallah, Talal'
'Behrens, U.'
'Solans, Xavier'
'Chandra, Swapan K.'

_publ_section_title
;
 Unexpected diversity and novel features within a family of new
 azide-bridged MnII complexes of pyridyl/imine ligands
;
_journal_issue 3
_journal_name_full 'Journal of Materials Chemistry'
_journal_page_first 278
_journal_paper_doi 10.1039/b510701f
_journal_volume 16
_journal_year 2006
_chemical_formula_moiety '2(F6 P), C30 H32 Mn2 N14'
_chemical_formula_sum 'C30 H32 F12 Mn2 N14 P2'
_chemical_formula_weight 988.52
_chemical_name_systematic
;
?
;
_space_group_IT_number 14
_symmetry_cell_setting monoclinic
_symmetry_space_group_name_Hall '-P 2ybc'
_symmetry_space_group_name_H-M 'P 1 21/c 1'
_atom_sites_solution_hydrogens geom
_atom_sites_solution_primary direct
_atom_sites_solution_secondary difmap
_audit_creation_method SHELXL-97
_cell_angle_alpha 90.00
_cell_angle_beta 94.5494(2)
_cell_angle_gamma 90.00
_cell_formula_units_Z 2
_cell_length_a 9.4938(1)
_cell_length_b 16.1284(2)
_cell_length_c 12.8164(1)
_cell_measurement_reflns_used 8192
_cell_measurement_temperature 293(2)
_cell_measurement_theta_max 29.64
_cell_measurement_theta_min 2.03
_cell_volume 1956.26(4)
_computing_cell_refinement 'SAINT (Siemens, 1996)'
_computing_data_collection 'SMART (Siemens, 1996)'
_computing_data_reduction SAINT
_computing_molecular_graphics SHELXTL
_computing_publication_material
;
SHELXTL, PARST (Nardelli, 1995) and PLATON (Spek, 1990)
;
_computing_structure_refinement SHELXTL
_computing_structure_solution 'SHELXTL (Sheldrick, 1997)'
_diffrn_ambient_temperature 183(2)
_diffrn_detector_area_resol_mean 8.33
_diffrn_measured_fraction_theta_full 0.991
_diffrn_measured_fraction_theta_max 0.991
_diffrn_measurement_device_type
;
Siemens SMART CCD area detector diffractometer
;
_diffrn_measurement_method '\w scans'
_diffrn_radiation_monochromator graphite
_diffrn_radiation_source 'fine-focus sealed tube'
_diffrn_radiation_type MoK\a
_diffrn_radiation_wavelength 0.71073
_diffrn_reflns_av_R_equivalents 0.1014
_diffrn_reflns_av_sigmaI/netI 0.1098
_diffrn_reflns_limit_h_max 12
_diffrn_reflns_limit_h_min -12
_diffrn_reflns_limit_k_max 16
_diffrn_reflns_limit_k_min -21
_diffrn_reflns_limit_l_max 16
_diffrn_reflns_limit_l_min -16
_diffrn_reflns_number 13359
_diffrn_reflns_theta_full 28.00
_diffrn_reflns_theta_max 28.00
_diffrn_reflns_theta_min 2.03
_diffrn_standards_decay_% 0
_exptl_absorpt_coefficient_mu 0.830
_exptl_absorpt_correction_T_max 0.8516
_exptl_absorpt_correction_T_min 0.6915
_exptl_absorpt_correction_type empirical
_exptl_absorpt_process_details 'SADABS (Sheldrick, 1996)'
_exptl_crystal_colour yellow
_exptl_crystal_density_diffrn 1.678
_exptl_crystal_density_method 'not measured'
_exptl_crystal_description block
_exptl_crystal_F_000 996
_exptl_crystal_size_max 0.48
_exptl_crystal_size_mid 0.30
_exptl_crystal_size_min 0.20
_refine_diff_density_max 0.541
_refine_diff_density_min -0.900
_refine_diff_density_rms 0.148
_refine_ls_extinction_coef 0.0118(8)
_refine_ls_extinction_expression Fc^*^=kFc[1+0.001xFc^2^\l^3^/sin(2\q)]^-1/4^
_refine_ls_extinction_method SHELXL
_refine_ls_goodness_of_fit_ref 0.927
_refine_ls_hydrogen_treatment mixed
_refine_ls_matrix_type full
_refine_ls_number_parameters 272
_refine_ls_number_reflns 4680
_refine_ls_number_restraints 0
_refine_ls_restrained_S_all 0.927
_refine_ls_R_factor_all 0.0685
_refine_ls_R_factor_gt 0.0453
_refine_ls_shift/su_max 0.001
_refine_ls_shift/su_mean 0.000
_refine_ls_structure_factor_coef Fsqd
_refine_ls_weighting_details 'calc w=1/[\s^2^(Fo^2^)+(0.0000P)^2^+0.0000P] where P=(Fo^2^+2Fc^2^)/3'
_refine_ls_weighting_scheme calc
_refine_ls_wR_factor_gt 0.0980
_refine_ls_wR_factor_ref 0.1036
_reflns_number_gt 3319
_reflns_number_total 4680
_reflns_threshold_expression I>2sigma(I)
_cod_data_source_file b510701f.txt
_cod_data_source_block tm28m
_cod_depositor_comments
;
The following automatic conversions were performed:
'_symmetry_cell_setting' value 'Monoclinic' changed to 'monoclinic'
according to '/home/saulius/struct/CIF-dictionaries/cif_core.dic'
dictionary named 'cif_core.dic' version 2.4.1 from 2010-06-29.

Automatic conversion script
Id: cif_fix_enum 1527 2010-12-29 10:47:43Z saulius 
;
_cod_original_sg_symbol_H-M P21/c
_cod_database_code 7203106

loop_
_symmetry_equiv_pos_as_xyz
'x, y, z'
'-x, y+1/2, -z+1/2'
'-x, -y, -z'
'x, -y-1/2, z-1/2'

loop_
_atom_site_label
_atom_site_type_symbol
_atom_site_fract_x
_atom_site_fract_y
_atom_site_fract_z
_atom_site_U_iso_or_equiv
_atom_site_adp_type
_atom_site_occupancy
_atom_site_symmetry_multiplicity
_atom_site_calc_flag
_atom_site_refinement_flags
_atom_site_disorder_assembly
_atom_site_disorder_group
Mn1 Mn 0.37275(4) 0.04888(2) 0.67849(3) 0.01725(12) Uani 1 1 d . . .
P1 P 0.93682(7) 0.19389(5) 0.96299(5) 0.02665(18) Uani 1 1 d . . .
F1 F 0.81764(19) 0.12419(12) 0.96311(14) 0.0565(5) Uani 1 1 d . . .
F2 F 0.87559(18) 0.22252(12) 0.84799(12) 0.0500(5) Uani 1 1 d . . .
F3 F 0.83164(17) 0.25714(12) 1.01442(14) 0.0495(5) Uani 1 1 d . . .
F4 F 1.05374(17) 0.26521(12) 0.96397(14) 0.0518(5) Uani 1 1 d . . .
F5 F 0.99718(17) 0.16618(11) 1.07775(11) 0.0427(4) Uani 1 1 d . . .
F6 F 1.04246(18) 0.13148(12) 0.91274(12) 0.0522(5) Uani 1 1 d . . .
N1 N 0.40716(19) 0.17688(12) 0.75705(15) 0.0198(4) Uani 1 1 d . . .
N2 N 0.16358(19) 0.11471(13) 0.66664(15) 0.0221(4) Uani 1 1 d . . .
N3 N 0.2308(2) -0.05281(12) 0.73577(15) 0.0217(4) Uani 1 1 d . . .
N4 N 0.4993(2) -0.02204(13) 0.80923(15) 0.0214(4) Uani 1 1 d . . .
N5 N 0.5802(2) 0.07754(16) 0.61391(17) 0.0368(6) Uani 1 1 d . . .
N6 N 0.3156(2) -0.01222(15) 0.52364(16) 0.0347(6) Uani 1 1 d . . .
N7 N 0.3701(2) -0.04434(13) 0.45551(15) 0.0225(4) Uani 1 1 d . . .
C1 C 0.5269(3) 0.20798(15) 0.8034(2) 0.0264(6) Uani 1 1 d . . .
H1A H 0.6101 0.1781 0.7994 0.032 Uiso 1 1 calc R . .
C2 C 0.5330(3) 0.28285(15) 0.85732(19) 0.0271(6) Uani 1 1 d . . .
H2A H 0.6181 0.3019 0.8895 0.032 Uiso 1 1 calc R . .
C3 C 0.4107(3) 0.32853(16) 0.8623(2) 0.0292(6) Uani 1 1 d . . .
H3A H 0.4116 0.3785 0.8985 0.035 Uiso 1 1 calc R . .
C4 C 0.2871(3) 0.29847(15) 0.81242(19) 0.0262(6) Uani 1 1 d . . .
H4A H 0.2038 0.3287 0.8133 0.031 Uiso 1 1 calc R . .
C5 C 0.2878(2) 0.22279(14) 0.76090(17) 0.0198(5) Uani 1 1 d . . .
C6 C 0.1584(2) 0.18573(15) 0.71052(18) 0.0227(5) Uani 1 1 d . . .
H6B H 0.0729 0.2139 0.7105 0.027 Uiso 1 1 calc R . .
C7 C 0.0303(3) 0.07665(17) 0.6241(2) 0.0304(6) Uani 1 1 d . . .
H7A H 0.0404 0.0575 0.5534 0.036 Uiso 1 1 calc R . .
H7B H -0.0444 0.1178 0.6213 0.036 Uiso 1 1 calc R . .
C8 C -0.0100(2) 0.00411(17) 0.6912(2) 0.0289(6) Uani 1 1 d . . .
H8A H -0.1052 -0.0131 0.6678 0.035 Uiso 1 1 calc R . .
H8B H -0.0116 0.0232 0.7629 0.035 Uiso 1 1 calc R . .
C9 C 0.0867(2) -0.07160(16) 0.69025(19) 0.0262(6) Uani 1 1 d . . .
H9A H 0.0473 -0.1161 0.7297 0.031 Uiso 1 1 calc R . .
H9B H 0.0912 -0.0905 0.6187 0.031 Uiso 1 1 calc R . .
C10 C 0.2860(3) -0.10107(17) 0.80658(18) 0.0275(6) Uani 1 1 d . . .
H10A H 0.2341 -0.1450 0.8307 0.033 Uiso 1 1 calc R . .
C11 C 0.4320(2) -0.08691(16) 0.84976(18) 0.0246(5) Uani 1 1 d . . .
C12 C 0.4968(3) -0.13943(19) 0.9243(2) 0.0364(7) Uani 1 1 d . . .
H12A H 0.4474 -0.1836 0.9504 0.044 Uiso 1 1 calc R . .
C13 C 0.6373(3) -0.12509(19) 0.9596(2) 0.0385(7) Uani 1 1 d . . .
H13A H 0.6837 -0.1600 1.0088 0.046 Uiso 1 1 calc R . .
C14 C 0.7059(3) -0.05844(17) 0.9204(2) 0.0347(7) Uani 1 1 d . . .
H14A H 0.7989 -0.0466 0.9441 0.042 Uiso 1 1 calc R . .
C15 C 0.6341(3) -0.00868(16) 0.8446(2) 0.0296(6) Uani 1 1 d . . .
H15A H 0.6819 0.0357 0.8174 0.036 Uiso 1 1 calc R . .

loop_
_atom_site_aniso_label
_atom_site_aniso_U_11
_atom_site_aniso_U_22
_atom_site_aniso_U_33
_atom_site_aniso_U_23
_atom_site_aniso_U_13
_atom_site_aniso_U_12
Mn1 0.01780(19) 0.0168(2) 0.01726(19) -0.00139(14) 0.00240(13) 0.00087(15)
P1 0.0222(3) 0.0312(4) 0.0263(3) -0.0020(3) 0.0005(3) -0.0010(3)
F1 0.0595(12) 0.0542(12) 0.0546(11) -0.0064(9) -0.0036(9) -0.0324(10)
F2 0.0396(10) 0.0754(14) 0.0339(9) 0.0111(9) -0.0041(8) 0.0120(9)
F3 0.0362(9) 0.0533(12) 0.0602(11) -0.0134(9) 0.0117(8) 0.0102(8)
F4 0.0385(10) 0.0565(12) 0.0614(11) 0.0028(10) 0.0098(9) -0.0215(9)
F5 0.0419(9) 0.0601(12) 0.0256(8) 0.0000(8) -0.0012(7) 0.0010(9)
F6 0.0570(11) 0.0635(13) 0.0355(9) -0.0119(9) -0.0002(8) 0.0305(10)
N1 0.0203(10) 0.0156(10) 0.0233(10) 0.0000(8) 0.0005(8) 0.0012(8)
N2 0.0197(10) 0.0208(11) 0.0248(10) 0.0002(9) -0.0034(8) 0.0005(9)
N3 0.0182(10) 0.0253(11) 0.0214(10) 0.0024(9) 0.0000(8) -0.0029(9)
N4 0.0213(10) 0.0203(11) 0.0221(10) -0.0022(9) -0.0014(8) 0.0018(9)
N5 0.0317(12) 0.0513(16) 0.0295(12) -0.0173(11) 0.0164(10) -0.0120(11)
N6 0.0327(12) 0.0492(16) 0.0235(11) -0.0178(11) 0.0107(10) -0.0100(11)
N7 0.0184(10) 0.0254(11) 0.0234(10) 0.0008(9) -0.0007(8) -0.0077(9)
C1 0.0222(13) 0.0185(13) 0.0376(14) 0.0011(11) -0.0035(11) -0.0001(10)
C2 0.0291(14) 0.0184(13) 0.0325(14) 0.0004(11) -0.0055(11) -0.0066(11)
C3 0.0378(15) 0.0160(13) 0.0343(14) -0.0051(11) 0.0057(12) -0.0051(11)
C4 0.0272(13) 0.0160(12) 0.0359(14) -0.0013(11) 0.0059(11) 0.0049(10)
C5 0.0241(12) 0.0142(12) 0.0217(12) 0.0021(9) 0.0046(10) 0.0007(10)
C6 0.0188(12) 0.0230(13) 0.0264(12) 0.0038(11) 0.0012(10) 0.0053(10)
C7 0.0226(13) 0.0276(14) 0.0386(15) -0.0044(12) -0.0115(11) -0.0011(11)
C8 0.0140(12) 0.0401(17) 0.0319(14) -0.0050(12) -0.0036(10) -0.0063(11)
C9 0.0205(12) 0.0304(15) 0.0268(13) 0.0037(11) -0.0041(10) -0.0080(11)
C10 0.0257(13) 0.0309(15) 0.0262(13) 0.0081(12) 0.0043(10) -0.0046(11)
C11 0.0228(12) 0.0303(14) 0.0205(12) 0.0029(11) 0.0009(10) 0.0019(11)
C12 0.0316(15) 0.0455(18) 0.0315(15) 0.0176(13) -0.0011(12) -0.0014(13)
C13 0.0352(16) 0.0450(19) 0.0338(15) 0.0107(14) -0.0067(12) 0.0086(14)
C14 0.0249(14) 0.0356(16) 0.0412(16) -0.0033(13) -0.0127(12) 0.0051(12)
C15 0.0268(13) 0.0217(14) 0.0388(15) -0.0017(12) -0.0063(12) 0.0007(11)

loop_
_atom_type_symbol
_atom_type_description
_atom_type_scat_dispersion_real
_atom_type_scat_dispersion_imag
_atom_type_scat_source
C C 0.0033 0.0016 'International Tables Vol C Tables 4.2.6.8 and 6.1.1.4'
H H 0.0000 0.0000 'International Tables Vol C Tables 4.2.6.8 and 6.1.1.4'
N N 0.0061 0.0033 'International Tables Vol C Tables 4.2.6.8 and 6.1.1.4'
F F 0.0171 0.0103 'International Tables Vol C Tables 4.2.6.8 and 6.1.1.4'
P P 0.1023 0.0942 'International Tables Vol C Tables 4.2.6.8 and 6.1.1.4'
Mn Mn 0.3368 0.7283 'International Tables Vol C Tables 4.2.6.8 and 6.1.1.4'

loop_
_geom_angle_atom_site_label_1
_geom_angle_atom_site_label_2
_geom_angle_atom_site_label_3
_geom_angle
_geom_angle_site_symmetry_1
_geom_angle_site_symmetry_3
_geom_angle_publ_flag
N5 Mn1 N6 85.52(8) . . ?
N5 Mn1 N2 132.42(9) . . ?
N6 Mn1 N2 89.85(8) . . ?
N5 Mn1 N3 145.60(9) . . ?
N6 Mn1 N3 82.03(8) . . ?
N2 Mn1 N3 79.62(7) . . ?
N5 Mn1 N4 87.01(8) . . ?
N6 Mn1 N4 120.27(8) . . ?
N2 Mn1 N4 134.08(7) . . ?
N3 Mn1 N4 72.21(7) . . ?
N5 Mn1 N1 83.04(8) . . ?
N6 Mn1 N1 142.61(8) . . ?
N2 Mn1 N1 72.58(7) . . ?
N3 Mn1 N1 124.71(7) . . ?
N4 Mn1 N1 94.57(7) . . ?
F6 P1 F1 91.40(11) . . ?
F6 P1 F4 89.93(11) . . ?
F1 P1 F4 178.66(11) . . ?
F6 P1 F5 90.23(9) . . ?
F1 P1 F5 90.27(10) . . ?
F4 P1 F5 89.77(9) . . ?
F6 P1 F3 179.42(10) . . ?
F1 P1 F3 89.03(10) . . ?
F4 P1 F3 89.64(10) . . ?
F5 P1 F3 89.38(9) . . ?
F6 P1 F2 90.25(9) . . ?
F1 P1 F2 89.90(10) . . ?
F4 P1 F2 90.05(10) . . ?
F5 P1 F2 179.49(11) . . ?
F3 P1 F2 90.14(10) . . ?
C1 N1 C5 117.5(2) . . ?
C1 N1 Mn1 127.94(16) . . ?
C5 N1 Mn1 114.44(15) . . ?
C6 N2 C7 118.3(2) . . ?
C6 N2 Mn1 117.27(15) . . ?
C7 N2 Mn1 123.88(16) . . ?
C10 N3 C9 118.1(2) . . ?
C10 N3 Mn1 116.58(16) . . ?
C9 N3 Mn1 124.99(15) . . ?
C15 N4 C11 117.5(2) . . ?
C15 N4 Mn1 126.78(17) . . ?
C11 N4 Mn1 115.56(15) . . ?
N7 N5 Mn1 127.27(18) 3_656 . ?
N7 N6 Mn1 139.85(18) . . ?
N5 N7 N6 177.6(2) 3_656 . ?
N1 C1 C2 123.1(2) . . ?
N1 C1 H1A 118.4 . . ?
C2 C1 H1A 118.4 . . ?
C3 C2 C1 119.0(2) . . ?
C3 C2 H2A 120.5 . . ?
C1 C2 H2A 120.5 . . ?
C4 C3 C2 118.6(2) . . ?
C4 C3 H3A 120.7 . . ?
C2 C3 H3A 120.7 . . ?
C3 C4 C5 119.6(2) . . ?
C3 C4 H4A 120.2 . . ?
C5 C4 H4A 120.2 . . ?
N1 C5 C4 122.1(2) . . ?
N1 C5 C6 115.7(2) . . ?
C4 C5 C6 122.1(2) . . ?
N2 C6 C5 119.9(2) . . ?
N2 C6 H6B 120.1 . . ?
C5 C6 H6B 120.1 . . ?
N2 C7 C8 111.09(19) . . ?
N2 C7 H7A 109.4 . . ?
C8 C7 H7A 109.4 . . ?
N2 C7 H7B 109.4 . . ?
C8 C7 H7B 109.4 . . ?
H7A C7 H7B 108.0 . . ?
C7 C8 C9 115.6(2) . . ?
C7 C8 H8A 108.4 . . ?
C9 C8 H8A 108.4 . . ?
C7 C8 H8B 108.4 . . ?
C9 C8 H8B 108.4 . . ?
H8A C8 H8B 107.4 . . ?
N3 C9 C8 111.8(2) . . ?
N3 C9 H9A 109.3 . . ?
C8 C9 H9A 109.3 . . ?
N3 C9 H9B 109.3 . . ?
C8 C9 H9B 109.3 . . ?
H9A C9 H9B 107.9 . . ?
N3 C10 C11 119.7(2) . . ?
N3 C10 H10A 120.2 . . ?
C11 C10 H10A 120.2 . . ?
N4 C11 C12 122.8(2) . . ?
N4 C11 C10 115.9(2) . . ?
C12 C11 C10 121.3(2) . . ?
C11 C12 C13 119.0(3) . . ?
C11 C12 H12A 120.5 . . ?
C13 C12 H12A 120.5 . . ?
C14 C13 C12 118.8(3) . . ?
C14 C13 H13A 120.6 . . ?
C12 C13 H13A 120.6 . . ?
C13 C14 C15 119.0(2) . . ?
C13 C14 H14A 120.5 . . ?
C15 C14 H14A 120.5 . . ?
N4 C15 C14 122.9(3) . . ?
N4 C15 H15A 118.5 . . ?
C14 C15 H15A 118.5 . . ?

loop_
_geom_bond_atom_site_label_1
_geom_bond_atom_site_label_2
_geom_bond_distance
_geom_bond_site_symmetry_2
_geom_bond_publ_flag
Mn1 N5 2.244(2) . ?
Mn1 N6 2.244(2) . ?
Mn1 N2 2.2464(19) . ?
Mn1 N3 2.281(2) . ?
Mn1 N4 2.2892(19) . ?
Mn1 N1 2.3087(19) . ?
P1 F6 1.5926(17) . ?
P1 F1 1.5950(18) . ?
P1 F4 1.5980(18) . ?
P1 F5 1.5993(16) . ?
P1 F3 1.6052(18) . ?
P1 F2 1.6086(16) . ?
N1 C1 1.338(3) . ?
N1 C5 1.358(3) . ?
N2 C6 1.279(3) . ?
N2 C7 1.472(3) . ?
N3 C10 1.276(3) . ?
N3 C9 1.475(3) . ?
N4 C15 1.341(3) . ?
N4 C11 1.351(3) . ?
N5 N7 1.170(3) 3_656 ?
N6 N7 1.170(3) . ?
N7 N5 1.170(3) 3_656 ?
C1 C2 1.390(3) . ?
C1 H1A 0.9300 . ?
C2 C3 1.381(4) . ?
C2 H2A 0.9300 . ?
C3 C4 1.378(3) . ?
C3 H3A 0.9300 . ?
C4 C5 1.388(3) . ?
C4 H4A 0.9300 . ?
C5 C6 1.469(3) . ?
C6 H6B 0.9300 . ?
C7 C8 1.519(4) . ?
C7 H7A 0.9700 . ?
C7 H7B 0.9700 . ?
C8 C9 1.528(4) . ?
C8 H8A 0.9700 . ?
C8 H8B 0.9700 . ?
C9 H9A 0.9700 . ?
C9 H9B 0.9700 . ?
C10 C11 1.469(3) . ?
C10 H10A 0.9300 . ?
C11 C12 1.384(3) . ?
C12 C13 1.393(4) . ?
C12 H12A 0.9300 . ?
C13 C14 1.373(4) . ?
C13 H13A 0.9300 . ?
C14 C15 1.396(4) . ?
C14 H14A 0.9300 . ?
C15 H15A 0.9300 . ?

loop_
_geom_torsion_atom_site_label_1
_geom_torsion_atom_site_label_2
_geom_torsion_atom_site_label_3
_geom_torsion_atom_site_label_4
_geom_torsion
_geom_torsion_site_symmetry_1
_geom_torsion_site_symmetry_2
_geom_torsion_site_symmetry_3
_geom_torsion_site_symmetry_4
_geom_torsion_publ_flag
N5 Mn1 N1 C1 -42.4(2) . . . . ?
N6 Mn1 N1 C1 -115.5(2) . . . . ?
N2 Mn1 N1 C1 179.0(2) . . . . ?
N3 Mn1 N1 C1 115.5(2) . . . . ?
N4 Mn1 N1 C1 44.0(2) . . . . ?
N5 Mn1 N1 C5 141.85(17) . . . . ?
N6 Mn1 N1 C5 68.7(2) . . . . ?
N2 Mn1 N1 C5 3.20(15) . . . . ?
N3 Mn1 N1 C5 -60.25(18) . . . . ?
N4 Mn1 N1 C5 -131.74(16) . . . . ?
N5 Mn1 N2 C6 -66.1(2) . . . . ?
N6 Mn1 N2 C6 -149.87(19) . . . . ?
N3 Mn1 N2 C6 128.21(18) . . . . ?
N4 Mn1 N2 C6 75.8(2) . . . . ?
N1 Mn1 N2 C6 -3.41(17) . . . . ?
N5 Mn1 N2 C7 122.29(19) . . . . ?
N6 Mn1 N2 C7 38.51(19) . . . . ?
N3 Mn1 N2 C7 -43.41(19) . . . . ?
N4 Mn1 N2 C7 -95.8(2) . . . . ?
N1 Mn1 N2 C7 -175.0(2) . . . . ?
N5 Mn1 N3 C10 53.0(2) . . . . ?
N6 Mn1 N3 C10 122.82(19) . . . . ?
N2 Mn1 N3 C10 -145.86(19) . . . . ?
N4 Mn1 N3 C10 -2.59(18) . . . . ?
N1 Mn1 N3 C10 -85.67(19) . . . . ?
N5 Mn1 N3 C9 -120.7(2) . . . . ?
N6 Mn1 N3 C9 -50.87(19) . . . . ?
N2 Mn1 N3 C9 40.44(18) . . . . ?
N4 Mn1 N3 C9 -176.3(2) . . . . ?
N1 Mn1 N3 C9 100.63(19) . . . . ?
N5 Mn1 N4 C15 25.9(2) . . . . ?
N6 Mn1 N4 C15 109.0(2) . . . . ?
N2 Mn1 N4 C15 -126.9(2) . . . . ?
N3 Mn1 N4 C15 178.1(2) . . . . ?
N1 Mn1 N4 C15 -56.8(2) . . . . ?
N5 Mn1 N4 C11 -149.92(18) . . . . ?
N6 Mn1 N4 C11 -66.88(19) . . . . ?
N2 Mn1 N4 C11 57.2(2) . . . . ?
N3 Mn1 N4 C11 2.27(16) . . . . ?
N1 Mn1 N4 C11 127.32(17) . . . . ?
N6 Mn1 N5 N7 -20.6(2) . . . 3_656 ?
N2 Mn1 N5 N7 -106.3(3) . . . 3_656 ?
N3 Mn1 N5 N7 48.3(3) . . . 3_656 ?
N4 Mn1 N5 N7 100.1(3) . . . 3_656 ?
N1 Mn1 N5 N7 -164.9(3) . . . 3_656 ?
N5 Mn1 N6 N7 26.2(3) . . . . ?
N2 Mn1 N6 N7 158.8(3) . . . . ?
N3 Mn1 N6 N7 -121.7(3) . . . . ?
N4 Mn1 N6 N7 -57.7(3) . . . . ?
N1 Mn1 N6 N7 98.6(3) . . . . ?
Mn1 N6 N7 N5 166(7) . . . 3_656 ?
C5 N1 C1 C2 2.1(4) . . . . ?
Mn1 N1 C1 C2 -173.58(18) . . . . ?
N1 C1 C2 C3 -1.1(4) . . . . ?
C1 C2 C3 C4 -0.7(4) . . . . ?
C2 C3 C4 C5 1.5(4) . . . . ?
C1 N1 C5 C4 -1.3(3) . . . . ?
Mn1 N1 C5 C4 174.95(18) . . . . ?
C1 N1 C5 C6 -179.0(2) . . . . ?
Mn1 N1 C5 C6 -2.8(2) . . . . ?
C3 C4 C5 N1 -0.5(4) . . . . ?
C3 C4 C5 C6 177.1(2) . . . . ?
C7 N2 C6 C5 175.3(2) . . . . ?
Mn1 N2 C6 C5 3.2(3) . . . . ?
N1 C5 C6 N2 -0.2(3) . . . . ?
C4 C5 C6 N2 -177.9(2) . . . . ?
C6 N2 C7 C8 -107.7(3) . . . . ?
Mn1 N2 C7 C8 63.8(3) . . . . ?
N2 C7 C8 C9 -67.7(3) . . . . ?
C10 N3 C9 C8 129.4(2) . . . . ?
Mn1 N3 C9 C8 -57.0(3) . . . . ?
C7 C8 C9 N3 64.3(3) . . . . ?
C9 N3 C10 C11 176.8(2) . . . . ?
Mn1 N3 C10 C11 2.6(3) . . . . ?
C15 N4 C11 C12 -0.7(4) . . . . ?
Mn1 N4 C11 C12 175.6(2) . . . . ?
C15 N4 C11 C10 -178.1(2) . . . . ?
Mn1 N4 C11 C10 -1.8(3) . . . . ?
N3 C10 C11 N4 -0.5(4) . . . . ?
N3 C10 C11 C12 -178.0(2) . . . . ?
N4 C11 C12 C13 0.2(4) . . . . ?
C10 C11 C12 C13 177.5(3) . . . . ?
C11 C12 C13 C14 1.1(4) . . . . ?
C12 C13 C14 C15 -1.8(4) . . . . ?
C11 N4 C15 C14 -0.1(4) . . . . ?
Mn1 N4 C15 C14 -175.9(2) . . . . ?
C13 C14 C15 N4 1.3(4) . . . . ?
